data_1521976
loop_
_publ_author_name
'Stahl, K.'
'Hanson, J.C.'

_publ_section_title
;
 Multiple cation sites in dehydrated brewsterite. An in-situ X-ray
 synchrotron powder diffraction study
;
_journal_name_full 'Microporous and Mesoporous Materials'
_journal_page_first 147
_journal_page_last 158
_journal_volume 32
_journal_year 1999
_chemical_formula_sum 'Al2 Ba0.33 H5.68 O18.84 Si6 Sr0.67'
_chemical_name_systematic '(Sr0.67 Ba0.33) (Al2 Si6 O16) (H2 O)2.84'
_space_group_IT_number 11
_symmetry_space_group_name_Hall '-P 2yb'
_symmetry_space_group_name_H-M 'P 1 21/m 1'
_cell_angle_alpha 90
_cell_angle_beta 94.591
_cell_angle_gamma 90
_cell_formula_units_Z 2
_cell_length_a 6.8293
_cell_length_b 17.31569
_cell_length_c 7.6719
_cell_volume 904.322
_citation_journal_id_ASTM MIMMFJ
_cod_data_source_file Stahl_MIMMFJ_1999_477.cif
_cod_data_source_block H5.68Al2Ba0.33O18.84Si6Sr0.67
_cod_original_cell_volume 904.3222
_cod_original_formula_sum 'H5.68 Al2 Ba0.33 O18.84 Si6 Sr0.67'
_cod_database_code 1521976

loop_
_symmetry_equiv_pos_as_xyz
x,y,z
-x,y+1/2,-z
-x,-y,-z
x,-y-1/2,z

loop_
_atom_site_label
_atom_site_type_symbol
_atom_site_fract_x
_atom_site_fract_y
_atom_site_fract_z
_atom_site_occupancy
_atom_site_U_iso_or_equiv
Si2 Si+4 0.3234 0.0848 0.8243 0.75 0.0
O14 O-2 0.035 0.25 0.9136 0.68 0.0
O2 O-2 0.4119 0.1241 0.3691 1 0.0
Si1 Si+4 0.9066 0.0515 0.6473 0.75 0.0
O12 O-2 0.8962 0.1396 0.1481 0.43 0.0
Sr2 Sr+2 0.5595 0.25 0.0603 0.23 0.0
Al4 Al+3 0.5503 0.1565 0.5363 0.25 0.0
O8 O-2 0 0 0.5 1 0.0
O7 O-2 0.401 0.9949 0.8038 1 0.0
Al1 Al+3 0.9066 0.0515 0.6473 0.25 0.0
O1 O-2 0.3717 0.1056 0.0276 1 0.0
Ba2 Ba+2 0.5595 0.25 0.0603 0.113 0.0
O10 O-2 0.0132 0.25 0.4281 0.46 0.0
Si3 Si+4 0.402 0.0585 0.2179 0.75 0.0
O5 O-2 0.0888 0.0911 0.7654 1 0.0
Sr3 Sr+2 0.0372 0.25 0.6494 0.017 0.0
O4 O-2 0.4559 0.1487 0.7208 1 0.0
Sr1 Sr+2 0.3027 0.25 0.1745 0.414 0.0
Al2 Al+3 0.3234 0.0848 0.8243 0.25 0.0
O13 O-2 0.6215 0.25 -0.0067 0.618 0.0
O3 O-2 0.7737 0.1196 0.5662 1 0.0
O6 O-2 0.2106 0.0047 0.2378 1 0.0
O9 O-2 0.5865 0.25 0.5009 1 0.0
Ba1 Ba+2 0.3027 0.25 0.1745 0.204 0.0
Si4 Si+4 0.5503 0.1565 0.5363 0.75 0.0
Ba3 Ba+2 0.0372 0.25 0.6494 0.009 0.0
O11 O-2 -0.059 0.25 0.2047 0.22 0.0
Al3 Al+3 0.402 0.0585 0.2179 0.25 0.0
